data_7047554
loop_
_publ_author_name
'Wang, Hongfeng'
'Bald\'e, Ch\'erif'
'Grosjean, Arnaud'
'Desplanches, C\'edric'
'Guionneau, Philippe'
'Chastanet, Guillaume'

_publ_section_title
;
 Seven-coordinated iron(ii) spin-crossover molecules: some learning from
 iron substitution in
 [Fe<sub>x</sub>Mn<sub>1-x</sub>(L<sub>222</sub>N<sub>3</sub>O<sub>2</sub>)(CN)<sub>2</sub>]&#x00B7;H<sub>2</sub>O
 solid solutions.
;
_journal_issue 41
_journal_name_full 'Dalton transactions (Cambridge, England : 2003)'
_journal_page_first 14741
_journal_page_last 14750
_journal_paper_doi 10.1039/c8dt02517g
_journal_volume 47
_journal_year 2018
_chemical_formula_moiety 'C17 H21 Mn N5 O2, H2 O'
_chemical_formula_sum 'C17 H23 Mn N5 O3'
_chemical_formula_weight 400.34
_space_group_crystal_system monoclinic
_space_group_IT_number 15
_space_group_name_Hall '-C 2yc'
_space_group_name_H-M_alt 'C 1 2/c 1'
_symmetry_space_group_name_Hall '-C 2yc'
_symmetry_space_group_name_H-M 'C 1 2/c 1'
_atom_sites_solution_hydrogens mixed
_audit_creation_date 2018-08-02
_audit_creation_method
;
Olex2 1.2
(compiled 2018.05.29 svn.r3508 for OlexSys, GUI svn.r5506)
;
_audit_update_record
;
2018-08-31 deposited with the CCDC.
2018-09-13 downloaded from the CCDC.
;
_cell_angle_alpha 90
_cell_angle_beta 116.5790(10)
_cell_angle_gamma 90
_cell_formula_units_Z 4
_cell_length_a 17.5613(3)
_cell_length_b 12.0994(2)
_cell_length_c 10.17850(10)
_cell_measurement_reflns_used 22947
_cell_measurement_temperature 270(2)
_cell_measurement_theta_max 30.03
_cell_measurement_theta_min 1.00
_cell_volume 1934.18(5)
_computing_cell_refinement 'DENZO-SMN (Otwinowski & Minor, 1997)'
_computing_data_collection 'KappaCCD Server Software (Nonius, 1997)'
_computing_data_reduction DENZO-SMN
_computing_molecular_graphics 'Olex2 (Dolomanov et al., 2009)'
_computing_publication_material 'Olex2 (Dolomanov et al., 2009)'
_computing_structure_refinement 'ShelXL (Sheldrick, 2015)'
_computing_structure_solution 'SIR92 (Giacovazzo et al, 1993)'
_diffrn_ambient_temperature 270(2)
_diffrn_measured_fraction_theta_full 0.992
_diffrn_measured_fraction_theta_max 0.992
_diffrn_measurement_device_type 'Nonius KappaCCD'
_diffrn_measurement_method '\f scans, and \w scans with \k'
_diffrn_radiation_monochromator graphite
_diffrn_radiation_type MoK\a
_diffrn_radiation_wavelength 0.71073
_diffrn_reflns_av_R_equivalents 0.0175
_diffrn_reflns_av_unetI/netI 0.0172
_diffrn_reflns_Laue_measured_fraction_full 0.992
_diffrn_reflns_Laue_measured_fraction_max 0.992
_diffrn_reflns_limit_h_max 24
_diffrn_reflns_limit_h_min -24
_diffrn_reflns_limit_k_max 17
_diffrn_reflns_limit_k_min -17
_diffrn_reflns_limit_l_max 14
_diffrn_reflns_limit_l_min -14
_diffrn_reflns_number 9572
_diffrn_reflns_point_group_measured_fraction_full 0.992
_diffrn_reflns_point_group_measured_fraction_max 0.992
_diffrn_reflns_theta_full 25.242
_diffrn_reflns_theta_max 30.053
_diffrn_reflns_theta_min 3.368
_diffrn_source 'fine-focus sealed tube'
_exptl_absorpt_coefficient_mu 0.708
_exptl_absorpt_correction_T_max 0.8428
_exptl_absorpt_correction_T_min 0.7411
_exptl_absorpt_correction_type empirical
_exptl_absorpt_process_details scalepack
_exptl_crystal_colour brown
_exptl_crystal_colour_primary brown
_exptl_crystal_density_diffrn 1.375
_exptl_crystal_density_method 'not measured'
_exptl_crystal_description cube
_exptl_crystal_F_000 836
_exptl_crystal_size_max 0.45
_exptl_crystal_size_mid 0.25
_exptl_crystal_size_min 0.25
_refine_diff_density_max 0.511
_refine_diff_density_min -0.234
_refine_diff_density_rms 0.043
_refine_ls_extinction_method none
_refine_ls_goodness_of_fit_ref 1.042
_refine_ls_hydrogen_treatment mixed
_refine_ls_matrix_type full
_refine_ls_number_parameters 155
_refine_ls_number_reflns 2815
_refine_ls_number_restraints 2
_refine_ls_restrained_S_all 1.042
_refine_ls_R_factor_all 0.0333
_refine_ls_R_factor_gt 0.0309
_refine_ls_shift/su_max 0.001
_refine_ls_shift/su_mean 0.000
_refine_ls_structure_factor_coef Fsqd
_refine_ls_weighting_details 'w=1/[\s^2^(Fo^2^)+(0.0493P)^2^+0.7668P] where P=(Fo^2^+2Fc^2^)/3'
_refine_ls_weighting_scheme calc
_refine_ls_wR_factor_gt 0.0839
_refine_ls_wR_factor_ref 0.0859
_reflns_Friedel_coverage 0.000
_reflns_number_gt 2637
_reflns_number_total 2815
_reflns_threshold_expression 'I > 2\s(I)'
_cod_data_source_file c8dt02517g2.cif
_cod_data_source_block mnn3o2-270k
_cod_depositor_comments 'Adding full bibliography for 7047551--7047555.cif.'
_cod_database_code 7047554
_shelx_shelxl_version_number 2018/1
_shelx_space_group_comment
;
The symmetry employed for this shelxl refinement is uniquely defined
by the following loop, which should always be used as a source of
symmetry information in preference to the above space-group names.
They are only intended as comments.
;
_shelx_estimated_absorpt_t_max 0.843
_shelx_estimated_absorpt_t_min 0.741
_olex2_refinement_description
;
1. Fixed Uiso
 At 1.5 times of:
  All C(H,H,H) groups
2. Restrained distances
 H2A-H2B
 1.37 with sigma of 0.02
 H2B-O2
 0.81 with sigma of 0.02
3. Others
 Fixed Sof: H2A(0.5) H2B(0.5) O2(0.5)
 Fixed Uiso: H2A(0.11) H2B(0.11)
 Fixed X: H2A(1.312181) H2B(1.23384)
 Fixed Y: H2A(0.72152) H2B(0.70012)
 Fixed Z: H2A(1.07844) H2B(1.06425)
4.a Idealised Me refined as rotating group:
 C6(H6A,H6B,H6C)
;
_olex2_submission_special_instructions 'No special instructions were received'

loop_
_space_group_symop_operation_xyz
'x, y, z'
'-x, y, -z+1/2'
'x+1/2, y+1/2, z'
'-x+1/2, y+1/2, -z+1/2'
'-x, -y, -z'
'x, -y, z-1/2'
'-x+1/2, -y+1/2, -z'
'x+1/2, -y+1/2, z-1/2'

loop_
_atom_site_label
_atom_site_type_symbol
_atom_site_fract_x
_atom_site_fract_y
_atom_site_fract_z
_atom_site_U_iso_or_equiv
_atom_site_adp_type
_atom_site_occupancy
_atom_site_site_symmetry_order
_atom_site_calc_flag
_atom_site_refinement_flags_posn
_atom_site_refinement_flags_adp
_atom_site_refinement_flags_occupancy
_atom_site_disorder_assembly
_atom_site_disorder_group
C1 C 0.89722(8) 0.21770(11) 0.82863(15) 0.0434(3) Uani 1 1 d . . . . .
C2 C 1.000000 0.63954(16) 0.750000 0.0582(5) Uani 1 2 d S T P . .
C3 C 1.05433(10) 0.58335(11) 0.87531(17) 0.0496(3) Uani 1 1 d . . . . .
C4 C 1.05296(7) 0.46839(9) 0.87120(13) 0.0355(2) Uani 1 1 d . . . . .
C5 C 1.10868(7) 0.39562(10) 0.99706(12) 0.0373(2) Uani 1 1 d . . . . .
C6 C 1.16908(10) 0.44951(14) 1.13845(15) 0.0539(3) Uani 1 1 d . . . . .
H6A H 1.197837 0.393661 1.210841 0.081 Uiso 1 1 calc GR . . . .
H6B H 1.137847 0.496999 1.172528 0.081 Uiso 1 1 calc GR . . . .
H6C H 1.210174 0.492322 1.122362 0.081 Uiso 1 1 calc GR . . . .
C7 C 1.14502(10) 0.20667(13) 1.07979(16) 0.0511(3) Uani 1 1 d . . . . .
C8 C 1.14326(10) 0.10018(13) 1.00160(18) 0.0558(4) Uani 1 1 d . . . . .
C9 C 1.04474(14) -0.01752(12) 0.8095(2) 0.0699(5) Uani 1 1 d . . . . .
N1 N 1.000000 0.41432(11) 0.750000 0.0325(3) Uani 1 2 d S T P . .
N2 N 1.09888(7) 0.29252(9) 0.97145(11) 0.0389(2) Uani 1 1 d . . . . .
N3 N 0.84862(9) 0.21313(14) 0.87289(18) 0.0629(4) Uani 1 1 d . . . . .
O1 O 1.05786(6) 0.07833(8) 0.89650(11) 0.0479(2) Uani 1 1 d . . . . .
Mn1 Mn 1.000000 0.23131(2) 0.750000 0.03166(9) Uani 1 2 d S T P . .
H2 H 1.000000 0.713(3) 0.750000 0.072(9) Uiso 1 2 d S T P . .
H3 H 1.0899(11) 0.6184(17) 0.9524(19) 0.058(5) Uiso 1 1 d . . . . .
H7A H 1.1098(14) 0.196(2) 1.131(2) 0.075(6) Uiso 1 1 d . . . . .
H7B H 1.1981(16) 0.2280(17) 1.139(3) 0.070(6) Uiso 1 1 d . . . . .
H8A H 1.1811(13) 0.1162(19) 0.949(2) 0.080(6) Uiso 1 1 d . . . . .
H8B H 1.1650(13) 0.0401(19) 1.080(2) 0.081(7) Uiso 1 1 d . . . . .
H9A H 1.0534(17) -0.078(3) 0.873(3) 0.117(10) Uiso 1 1 d . . . . .
H9B H 1.0884(16) -0.015(3) 0.761(3) 0.117(9) Uiso 1 1 d . . . . .
H2A H 1.312180 0.721520 1.078440 0.110 Uiso 0.5 1 d D . . A -1
H2B H 1.233841 0.700120 1.064251 0.110 Uiso 0.5 1 d D . . B -1
O2 O 1.2714(2) 0.6656(3) 1.0554(4) 0.0971(11) Uani 0.5 1 d D . . C -1

loop_
_atom_site_aniso_label
_atom_site_aniso_U_11
_atom_site_aniso_U_22
_atom_site_aniso_U_33
_atom_site_aniso_U_23
_atom_site_aniso_U_13
_atom_site_aniso_U_12
C1 0.0396(6) 0.0431(6) 0.0468(7) -0.0082(5) 0.0186(5) -0.0019(5)
C2 0.0777(15) 0.0247(8) 0.0695(13) 0.000 0.0307(12) 0.000
C3 0.0608(8) 0.0325(6) 0.0526(7) -0.0107(5) 0.0229(6) -0.0073(5)
C4 0.0399(5) 0.0300(5) 0.0377(5) -0.0044(4) 0.0184(4) -0.0038(4)
C5 0.0360(5) 0.0407(6) 0.0323(5) -0.0049(4) 0.0125(4) -0.0050(4)
C6 0.0512(7) 0.0570(8) 0.0398(6) -0.0125(6) 0.0081(6) -0.0069(6)
C7 0.0502(7) 0.0477(7) 0.0377(6) 0.0083(5) 0.0038(6) 0.0025(6)
C8 0.0503(8) 0.0474(8) 0.0541(8) 0.0122(6) 0.0094(6) 0.0105(6)
C9 0.0817(12) 0.0273(6) 0.0741(11) 0.0005(6) 0.0110(9) 0.0087(7)
N1 0.0361(6) 0.0271(6) 0.0334(6) 0.000 0.0148(5) 0.000
N2 0.0380(5) 0.0381(5) 0.0326(5) 0.0022(4) 0.0086(4) -0.0011(4)
N3 0.0516(7) 0.0758(9) 0.0704(9) -0.0221(7) 0.0355(7) -0.0111(6)
O1 0.0494(5) 0.0308(4) 0.0519(5) 0.0051(4) 0.0124(4) 0.0033(4)
Mn1 0.03220(13) 0.02619(13) 0.03318(13) 0.000 0.01159(10) 0.000
O2 0.110(2) 0.102(3) 0.120(3) 0.033(2) 0.089(2) 0.038(2)

loop_
_atom_type_symbol
_atom_type_description
_atom_type_scat_dispersion_real
_atom_type_scat_dispersion_imag
_atom_type_scat_source
C C 0.0033 0.0016 'International Tables Vol C Tables 4.2.6.8 and 6.1.1.4'
H H 0.0000 0.0000 'International Tables Vol C Tables 4.2.6.8 and 6.1.1.4'
N N 0.0061 0.0033 'International Tables Vol C Tables 4.2.6.8 and 6.1.1.4'
O O 0.0106 0.0060 'International Tables Vol C Tables 4.2.6.8 and 6.1.1.4'
Mn Mn 0.3368 0.7283 'International Tables Vol C Tables 4.2.6.8 and 6.1.1.4'

loop_
_geom_angle_atom_site_label_1
_geom_angle_atom_site_label_2
_geom_angle_atom_site_label_3
_geom_angle
_geom_angle_site_symmetry_1
_geom_angle_site_symmetry_3
N3 C1 Mn1 177.09(13) . .
C3 C2 C3 121.07(18) . 2_756
C2 C3 C4 117.93(14) . .
C3 C4 C5 124.40(12) . .
N1 C4 C3 120.82(12) . .
N1 C4 C5 114.78(10) . .
C4 C5 C6 118.33(11) . .
N2 C5 C4 115.11(10) . .
N2 C5 C6 126.57(12) . .
N2 C7 C8 109.54(12) . .
O1 C8 C7 108.73(13) . .
O1 C9 C9 108.98(15) . 2_756
C4 N1 C4 121.42(14) . 2_756
C4 N1 Mn1 119.29(7) . .
C4 N1 Mn1 119.29(7) 2_756 .
C5 N2 C7 124.23(11) . .
C5 N2 Mn1 119.86(8) . .
C7 N2 Mn1 115.83(9) . .
C8 O1 Mn1 110.35(8) . .
C9 O1 C8 116.39(13) . .
C9 O1 Mn1 110.60(9) . .
C1 Mn1 C1 171.73(7) . 2_756
C1 Mn1 O1 88.86(4) 2_756 .
C1 Mn1 O1 84.51(4) . .
C1 Mn1 O1 84.51(4) 2_756 2_756
C1 Mn1 O1 88.86(4) . 2_756
N1 Mn1 C1 94.14(3) . 2_756
N1 Mn1 C1 94.13(3) . .
N1 Mn1 N2 70.94(3) . .
N1 Mn1 N2 70.94(3) . 2_756
N1 Mn1 O1 143.32(3) . .
N1 Mn1 O1 143.32(3) . 2_756
N2 Mn1 C1 92.81(4) . .
N2 Mn1 C1 89.89(5) . 2_756
N2 Mn1 C1 89.90(5) 2_756 .
N2 Mn1 C1 92.80(4) 2_756 2_756
N2 Mn1 N2 141.88(6) 2_756 .
N2 Mn1 O1 145.50(4) . 2_756
N2 Mn1 O1 72.52(4) 2_756 2_756
N2 Mn1 O1 145.50(4) 2_756 .
N2 Mn1 O1 72.52(4) . .
O1 Mn1 O1 73.35(5) 2_756 .

loop_
_geom_bond_atom_site_label_1
_geom_bond_atom_site_label_2
_geom_bond_distance
_geom_bond_site_symmetry_2
C1 N3 1.131(2) .
C1 Mn1 2.2843(14) .
C2 C3 1.3822(19) .
C2 C3 1.3822(19) 2_756
C3 C4 1.3914(17) .
C4 C5 1.5007(17) .
C4 N1 1.3372(13) .
C5 C6 1.5018(17) .
C5 N2 1.2703(17) .
C7 C8 1.508(2) .
C7 N2 1.4669(17) .
C8 O1 1.4240(18) .
C9 C9 1.494(4) 2_756
C9 O1 1.4140(19) .
N1 Mn1 2.2143(13) .
N2 Mn1 2.2675(10) .
O1 Mn1 2.3079(9) .
